data_8100958
loop_
_publ_author_name
'Verdenelli, Martine'
'Parola, Stephane'
'Lecoq, Sylvain'
'Hubert-Pfalzgraf, Liliane G.'

_publ_section_title
;
Crystal structure of tris[oxo-bis(2,4-pentanedionato)tin(IV)], [SnO
(acac)~2~]~3~
;
_journal_issue 2
_journal_name_full 'Zeitschrift f\"ur Kristallographie - New Crystal Structures'
_journal_page_first 295
_journal_page_last 296
_journal_volume 216
_journal_year 2001
_chemical_formula_moiety 'C10 H16 O5 Sn '
_chemical_formula_structural 'Sn3 O3 (acac)6'
_chemical_formula_sum 'C10 H16 O5 Sn'
_chemical_formula_weight 745.687
_space_group_IT_number 163
_symmetry_cell_setting trigonal
_symmetry_space_group_name_Hall '-P 3 2c'
_symmetry_space_group_name_H-M 'P -3 1 c'
_cell_angle_alpha 90.000(10)
_cell_angle_beta 90.000(10)
_cell_angle_gamma 120.000(10)
_cell_formula_units_Z 12
_cell_length_a 14.0730(10)
_cell_length_b 14.0730(10)
_cell_length_c 32.5190(10)
_cell_measurement_temperature 298
_cell_volume 5577.1(6)
_diffrn_ambient_temperature 298
_exptl_crystal_density_diffrn 2.664
_cod_depositor_comments
;
 Correcting the type of atom 'C4' by changing it from 'O' to 'C'.

 Antanas Vaitkus,
 2017-09-10

The following automatic conversions were performed:
'_symmetry_cell_setting' value 'Trigonal' changed to 'trigonal' according
to '/home/saulius/struct/CIF-dictionaries/cif_core.dic' dictionary named
'cif_core.dic' version 2.4.1 from 2010-06-29.

Automatic conversion script
Id: cif_fix_enum 1527 2010-12-29 10:47:43Z saulius 
;
_cod_original_formula_sum 'C10 H16 O5 Sn '
_cod_database_code 8100958

loop_
_symmetry_equiv_pos_as_xyz
+X,+Y,+Z
-X,-Y,-Z
-Y,+X-Y,+Z
+Y,-X+Y,-Z
-X+Y,-X,+Z
+X-Y,+X,-Z
'-Y,-X,-Z+ 1/2'
'+Y,+X,+Z+ 1/2'
'+X,+X-Y,-Z+ 1/2'
'-X,-X+Y,+Z+ 1/2'
'-X+Y,+Y,-Z+ 1/2'
'+X-Y,-Y,+Z+ 1/2'

loop_
_atom_site_label
_atom_site_type_symbol
_atom_site_fract_x
_atom_site_fract_y
_atom_site_fract_z
_atom_site_U_iso_or_equiv
_atom_site_adp_type
_atom_site_occupancy
_atom_site_calc_flag
_atom_site_refinement_flags
_atom_site_disorder_assembly
_atom_site_disorder_group
Sn1 Sn 0.66831(8) 0.47997(7) 0.07104(3) 0.0360(4) Uani 1 d . . .
O2 O 0.7844(7) 0.6497(8) 0.0828(3) 0.046(3) Uani 1 d . . .
O4 O 0.6859(7) 0.5376(7) 0.0114(3) 0.042(2) Uani 1 d . . .
O3 O 0.6575(7) 0.4676(7) 0.1348(3) 0.043(2) Uani 1 d . . .
O1 O 0.7930(7) 0.4585(7) 0.0636(3) 0.039(2) Uani 1 d . . .
C4 C 0.6597(12) 0.6106(12) -0.0020(5) 0.109(5) Uani 1 d . . .
O5 O 0.5586(7) 0.5388(7) 0.0791(3) 0.044(3) Uani 1 d . . .
C6 C 0.5496(11) 0.6098(12) 0.0558(5) 0.040(4) Uani 1 d . . .
C40 C 0.7025(12) 0.6545(12) -0.0450(5) 0.056(4) Uani 1 d . . .
H40A H 0.7457 0.6238 -0.0549 0.083 Uiso 1 calc R . .
H40B H 0.7470 0.7330 -0.0440 0.083 Uiso 1 calc R . .
H40C H 0.6416 0.6343 -0.0632 0.083 Uiso 1 calc R . .
C5 C 0.5955(11) 0.6443(11) 0.0189(5) 0.042(4) Uani 1 d . . .
H5A H 0.6399 0.7235 0.0210 0.051 Uiso 1 calc R . .
H5B H 0.5356 0.6299 0.0004 0.051 Uiso 1 calc R . .
C2 C 0.7548(16) 0.6559(17) 0.1542(6) 0.079(5) Uani 1 d . . .
H2A H 0.7115 0.6883 0.1631 0.095 Uiso 1 calc R . .
H2B H 0.8170 0.6830 0.1727 0.095 Uiso 1 calc R . .
C3 C 0.6885(14) 0.5390(17) 0.1617(5) 0.061(5) Uani 1 d . . .
C10 C 0.8709(18) 0.8223(14) 0.1129(7) 0.117(8) Uani 1 d . . .
H10A H 0.8929 0.8419 0.0848 0.175 Uiso 1 calc R . .
H10B H 0.9348 0.8442 0.1297 0.175 Uiso 1 calc R . .
H10C H 0.8326 0.8586 0.1223 0.175 Uiso 1 calc R . .
C30 C 0.6542(16) 0.5002(16) 0.2054(5) 0.088(6) Uani 1 d . . .
H30A H 0.6112 0.4216 0.2059 0.131 Uiso 1 calc R . .
H30B H 0.6114 0.5306 0.2160 0.131 Uiso 1 calc R . .
H30C H 0.7184 0.5238 0.2222 0.131 Uiso 1 calc R . .
C1 C 0.7966(12) 0.7000(11) 0.1160(7) 0.053(4) Uani 1 d . . .
C60 C 0.4756(11) 0.6474(11) 0.0736(5) 0.061(5) Uani 1 d . . .
H60A H 0.4506 0.6148 0.1002 0.092 Uiso 1 calc R . .
H60B H 0.4137 0.6255 0.0558 0.092 Uiso 1 calc R . .
H60C H 0.5152 0.7259 0.0762 0.092 Uiso 1 calc R . .

loop_
_atom_site_aniso_label
_atom_site_aniso_U_11
_atom_site_aniso_U_22
_atom_site_aniso_U_33
_atom_site_aniso_U_23
_atom_site_aniso_U_13
_atom_site_aniso_U_12
Sn1 0.0270(6) 0.0252(7) 0.0561(7) 0.0000(5) 0.0008(5) 0.0134(5)
O2 0.033(6) 0.036(6) 0.063(7) -0.007(6) 0.000(5) 0.013(5)
O4 0.027(6) 0.034(6) 0.073(7) 0.005(5) 0.002(5) 0.022(5)
O3 0.029(5) 0.021(6) 0.080(7) -0.011(5) -0.002(6) 0.014(5)
O1 0.034(5) 0.032(5) 0.058(6) 0.004(4) 0.003(4) 0.021(4)
C4 0.078(10) 0.077(10) 0.146(14) 0.001(10) -0.009(10) 0.020(9)
O5 0.033(6) 0.034(6) 0.072(7) 0.001(5) 0.007(5) 0.020(5)
C6 0.023(8) 0.026(8) 0.065(12) -0.007(8) -0.008(8) 0.008(7)
C40 0.052(10) 0.048(10) 0.067(11) 0.034(9) 0.011(8) 0.025(9)
C5 0.024(8) 0.025(9) 0.080(12) -0.016(9) -0.007(8) 0.014(8)
C2 0.084(14) 0.083(16) 0.074(14) -0.030(13) -0.010(12) 0.045(13)
C3 0.056(12) 0.068(14) 0.069(13) 0.014(11) 0.008(10) 0.038(11)
C10 0.14(2) 0.036(12) 0.15(2) -0.013(12) 0.012(16) 0.026(13)
C30 0.109(16) 0.107(16) 0.058(12) -0.008(11) -0.003(12) 0.063(14)
C1 0.048(10) 0.017(9) 0.082(14) -0.005(9) 0.009(10) 0.007(8)
C60 0.034(9) 0.027(9) 0.129(15) 0.011(9) 0.015(9) 0.021(8)

loop_
_geom_bond_atom_site_label_1
_geom_bond_atom_site_label_2
_geom_bond_distance
_geom_bond_site_symmetry_2
_geom_bond_publ_flag
Sn1 O1 1.939(8) . ?
Sn1 O1 1.944(8) 2_655 ?
Sn1 O4 2.069(9) . ?
Sn1 O3 2.080(10) . ?
Sn1 O5 2.102(9) . ?
Sn1 O2 2.149(10) . ?
O2 C1 1.254(18) . ?
O4 C4 1.325(16) . ?
O3 C3 1.236(19) . ?
O1 Sn1 1.944(8) 3_665 ?
C4 C5 1.390(18) . ?
C4 C40 1.527(18) . ?
O5 C6 1.310(16) . ?
C6 C5 1.335(19) . ?
C6 C60 1.499(19) . ?
C40 H40A 0.9600 . ?
C40 H40B 0.9600 . ?
C40 H40C 0.9600 . ?
C5 H5A 0.9700 . ?
C5 H5B 0.9700 . ?
C2 C1 1.38(2) . ?
C2 C3 1.45(2) . ?
C2 H2A 0.9700 . ?
C2 H2B 0.9700 . ?
C3 C30 1.51(2) . ?
C10 C1 1.51(2) . ?
C10 H10A 0.9600 . ?
C10 H10B 0.9600 . ?
C10 H10C 0.9600 . ?
C30 H30A 0.9600 . ?
C30 H30B 0.9600 . ?
C30 H30C 0.9600 . ?
C60 H60A 0.9600 . ?
C60 H60B 0.9600 . ?
C60 H60C 0.9600 . ?
